data_4306886
loop_
_publ_author_name
'Virginia Diez'
'Jos\'e V. Cuevas'
'Gabriel Garc\'ia-Herbosa'
'Gabriel Aull\'on'
'Jonathan P. H. Charmant'
'Arancha Carbayo'
'Asunci\'on Mu\~noz'

_publ_contact_author_address
;Plaza Misael Banuelos s/n
09001
BURGOS
SPAIN
;
_publ_contact_author_email jvcv@ubu.es
_publ_contact_author_fax '+34 947258831'
_publ_contact_author_name 'Jose V. Cuevas'
_publ_contact_author_phone '+34 947258050'
_publ_section_title
;
1H NMR Direct Observation of Enantiomeric Exchange in Palladium(II) and
Platinum(II) Complexes Containing N,N' Bidentate
Aryl-pyridin-2-ylmethyl-amine Ligands
;
_journal_name_full 'Inorganic Chemistry'
_journal_page_first 568
_journal_page_last 577
_journal_paper_doi 10.1021/ic061060u
_journal_volume 46
_journal_year 2007
_chemical_formula_moiety 'C14 H16 Cl2 N2 Pd'
_chemical_formula_sum 'C14 H16 Cl2 N2 Pd'
_chemical_formula_weight 389.59
_chemical_name_systematic
;
 ?
;
_space_group_IT_number 14
_symmetry_cell_setting monoclinic
_symmetry_space_group_name_Hall '-P 2yn'
_symmetry_space_group_name_H-M 'P 1 21/n 1'
_atom_sites_solution_hydrogens geom
_atom_sites_solution_primary direct
_atom_sites_solution_secondary difmap
_audit_creation_method SHELXL-97
_cell_angle_alpha 90.00
_cell_angle_beta 109.516(12)
_cell_angle_gamma 90.00
_cell_formula_units_Z 4
_cell_length_a 10.1689(11)
_cell_length_b 12.880(2)
_cell_length_c 11.736(2)
_cell_measurement_reflns_used 2661
_cell_measurement_temperature 100(2)
_cell_measurement_theta_max 25.3
_cell_measurement_theta_min 2.3
_cell_volume 1448.8(4)
_computing_cell_refinement 'Bruker SMART'
_computing_data_collection 'Bruker SMART'
_computing_data_reduction 'Bruker SAINT'
_computing_molecular_graphics 'Bruker SHELXTL'
_computing_publication_material 'Bruker SHELXTL'
_computing_structure_refinement 'SHELXL-97 (Sheldrick, 1997)'
_computing_structure_solution 'SHELXS-97 (Sheldrick, 1990)'
_diffrn_ambient_temperature 100(2)
_diffrn_measured_fraction_theta_full 0.999
_diffrn_measured_fraction_theta_max 0.999
_diffrn_measurement_device_type 'CCD area detector'
_diffrn_measurement_method 'omega scans'
_diffrn_radiation_monochromator graphite
_diffrn_radiation_source 'fine-focus sealed tube'
_diffrn_radiation_type MoK\a
_diffrn_radiation_wavelength 0.71073
_diffrn_reflns_av_R_equivalents 0.0532
_diffrn_reflns_av_sigmaI/netI 0.0415
_diffrn_reflns_limit_h_max 13
_diffrn_reflns_limit_h_min -13
_diffrn_reflns_limit_k_max 16
_diffrn_reflns_limit_k_min -16
_diffrn_reflns_limit_l_max 15
_diffrn_reflns_limit_l_min -15
_diffrn_reflns_number 16428
_diffrn_reflns_theta_full 27.48
_diffrn_reflns_theta_max 27.48
_diffrn_reflns_theta_min 2.30
_diffrn_standards_decay_% 0
_exptl_absorpt_coefficient_mu 1.636
_exptl_absorpt_correction_T_max 0.849
_exptl_absorpt_correction_T_min 0.751
_exptl_absorpt_correction_type multi-scan
_exptl_absorpt_process_details 'SADABS (Sheldrick, 2001)'
_exptl_crystal_colour yellow
_exptl_crystal_density_diffrn 1.786
_exptl_crystal_density_method none
_exptl_crystal_description block
_exptl_crystal_F_000 776
_exptl_crystal_size_max 0.1
_exptl_crystal_size_mid 0.1
_exptl_crystal_size_min 0.1
_refine_diff_density_max 1.138
_refine_diff_density_min -0.462
_refine_diff_density_rms 0.117
_refine_ls_extinction_method none
_refine_ls_goodness_of_fit_ref 1.036
_refine_ls_hydrogen_treatment mixed
_refine_ls_matrix_type full
_refine_ls_number_parameters 178
_refine_ls_number_reflns 3326
_refine_ls_number_restraints 0
_refine_ls_restrained_S_all 1.036
_refine_ls_R_factor_all 0.0442
_refine_ls_R_factor_gt 0.0321
_refine_ls_shift/su_max 0.001
_refine_ls_shift/su_mean 0.000
_refine_ls_structure_factor_coef Fsqd
_refine_ls_weighting_details 'calc w=1/[\s^2^(Fo^2^)+(0.0392P)^2^+0.0523P] where P=(Fo^2^+2Fc^2^)/3'
_refine_ls_weighting_scheme calc
_refine_ls_wR_factor_gt 0.0703
_refine_ls_wR_factor_ref 0.0748
_reflns_number_gt 2767
_reflns_number_total 3326
_reflns_threshold_expression >2sigma(I)
_cod_data_source_file ic061060urom20061027_063835_2.cif
_cod_data_source_block 1b
_cod_depositor_comments
;
The following automatic conversions were performed:
'_symmetry_cell_setting' value 'Monoclinic' changed to 'monoclinic'
according to '/home/saulius/struct/CIF-dictionaries/cif_core.dic'
dictionary named 'cif_core.dic' version 2.4.1 from 2010-06-29.

Automatic conversion script
Id: cif_fix_enum 1527 2010-12-29 10:47:43Z saulius 
;
_cod_original_cell_volume 1448.7(4)
_cod_database_code 4306886

loop_
_symmetry_equiv_pos_as_xyz
'x, y, z'
'-x+1/2, y+1/2, -z+1/2'
'-x, -y, -z'
'x-1/2, -y-1/2, z-1/2'

loop_
_atom_site_label
_atom_site_type_symbol
_atom_site_fract_x
_atom_site_fract_y
_atom_site_fract_z
_atom_site_U_iso_or_equiv
_atom_site_adp_type
_atom_site_occupancy
_atom_site_symmetry_multiplicity
_atom_site_calc_flag
_atom_site_refinement_flags
_atom_site_disorder_assembly
_atom_site_disorder_group
Pd1 Pd 0.43257(2) 0.056129(18) 0.86138(2) 0.01282(8) Uani 1 1 d . . .
C1 C 0.1441(3) 0.0944(3) 0.8757(3) 0.0184(7) Uani 1 1 d . . .
H1 H 0.1751 0.1629 0.9004 0.022 Uiso 1 1 calc R . .
C2 C 0.0090(4) 0.0674(3) 0.8631(3) 0.0234(8) Uani 1 1 d . . .
H2 H -0.0516 0.1161 0.8809 0.028 Uiso 1 1 calc R . .
C3 C -0.0372(4) -0.0313(3) 0.8242(3) 0.0229(7) Uani 1 1 d . . .
H3 H -0.1309 -0.0506 0.8128 0.028 Uiso 1 1 calc R . .
C4 C 0.0533(3) -0.1019(3) 0.8018(3) 0.0193(7) Uani 1 1 d . . .
H4 H 0.0232 -0.1703 0.7754 0.023 Uiso 1 1 calc R . .
C5 C 0.1896(3) -0.0710(2) 0.8189(3) 0.0154(6) Uani 1 1 d . . .
C6 C 0.2943(3) -0.1459(2) 0.8030(3) 0.0172(7) Uani 1 1 d . . .
H6A H 0.2504 -0.1875 0.7291 0.021 Uiso 1 1 calc R . .
H6B H 0.3229 -0.1942 0.8727 0.021 Uiso 1 1 calc R . .
C7 C 0.4444(3) -0.1082(2) 0.6774(3) 0.0155(6) Uani 1 1 d . . .
C8 C 0.5633(3) -0.1638(2) 0.6785(3) 0.0169(6) Uani 1 1 d . . .
C9 C 0.5856(4) -0.1805(3) 0.5685(3) 0.0202(7) Uani 1 1 d . . .
H9 H 0.6670 -0.2162 0.5675 0.024 Uiso 1 1 calc R . .
C10 C 0.4900(4) -0.1456(2) 0.4612(3) 0.0207(7) Uani 1 1 d . . .
H10 H 0.5051 -0.1584 0.3868 0.025 Uiso 1 1 calc R . .
C11 C 0.3731(4) -0.0924(3) 0.4622(3) 0.0192(7) Uani 1 1 d . . .
H11 H 0.3076 -0.0698 0.3878 0.023 Uiso 1 1 calc R . .
C12 C 0.3482(3) -0.0708(2) 0.5700(3) 0.0165(7) Uani 1 1 d . . .
C13 C 0.6659(3) -0.2074(3) 0.7931(3) 0.0203(7) Uani 1 1 d . . .
H13A H 0.7451 -0.2381 0.7754 0.030 Uiso 1 1 calc R . .
H13B H 0.6199 -0.2609 0.8258 0.030 Uiso 1 1 calc R . .
H13C H 0.6992 -0.1516 0.8526 0.030 Uiso 1 1 calc R . .
C14 C 0.2212(3) -0.0079(3) 0.5647(3) 0.0208(7) Uani 1 1 d . . .
H14A H 0.1794 0.0214 0.4834 0.031 Uiso 1 1 calc R . .
H14B H 0.2485 0.0486 0.6239 0.031 Uiso 1 1 calc R . .
H14C H 0.1531 -0.0527 0.5832 0.031 Uiso 1 1 calc R . .
Cl1 Cl 0.65618(8) 0.07676(6) 0.86128(7) 0.01826(17) Uani 1 1 d . . .
Cl2 Cl 0.44008(8) 0.21918(6) 0.94421(7) 0.01848(17) Uani 1 1 d . . .
N1 N 0.2336(3) 0.0263(2) 0.8539(2) 0.0149(5) Uani 1 1 d . . .
N2 N 0.4219(3) -0.0924(2) 0.7932(2) 0.0147(5) Uani 1 1 d . . .
H2A H 0.489(4) -0.120(3) 0.847(3) 0.009(8) Uiso 1 1 d . . .

loop_
_atom_site_aniso_label
_atom_site_aniso_U_11
_atom_site_aniso_U_22
_atom_site_aniso_U_33
_atom_site_aniso_U_23
_atom_site_aniso_U_13
_atom_site_aniso_U_12
Pd1 0.00945(13) 0.01594(13) 0.01161(12) 0.00011(9) 0.00160(9) -0.00020(10)
C1 0.0169(17) 0.0183(16) 0.0205(16) 0.0011(13) 0.0069(13) 0.0014(13)
C2 0.0152(17) 0.0266(19) 0.0303(19) 0.0013(15) 0.0100(14) 0.0046(14)
C3 0.0153(17) 0.0248(19) 0.0296(18) 0.0056(15) 0.0086(14) 0.0011(14)
C4 0.0181(17) 0.0200(17) 0.0215(17) 0.0025(13) 0.0089(14) -0.0024(14)
C5 0.0136(15) 0.0182(17) 0.0124(14) 0.0019(12) 0.0019(12) 0.0025(13)
C6 0.0113(16) 0.0199(17) 0.0181(15) 0.0026(13) 0.0018(13) 0.0005(13)
C7 0.0163(16) 0.0147(16) 0.0157(15) 0.0003(12) 0.0056(13) -0.0052(13)
C8 0.0150(16) 0.0152(16) 0.0184(15) 0.0025(12) 0.0027(13) -0.0003(13)
C9 0.0201(17) 0.0176(17) 0.0260(17) -0.0031(13) 0.0118(14) -0.0011(14)
C10 0.0273(19) 0.0196(17) 0.0179(16) -0.0012(13) 0.0113(14) -0.0028(15)
C11 0.0222(18) 0.0193(16) 0.0131(15) -0.0013(13) 0.0020(13) -0.0061(14)
C12 0.0145(16) 0.0124(16) 0.0213(16) -0.0014(12) 0.0042(13) -0.0037(12)
C13 0.0152(16) 0.0232(18) 0.0231(17) 0.0026(14) 0.0071(14) 0.0057(14)
C14 0.0148(16) 0.0262(19) 0.0166(16) 0.0057(14) -0.0011(13) 0.0028(14)
Cl1 0.0113(4) 0.0247(4) 0.0186(4) -0.0005(3) 0.0047(3) -0.0028(3)
Cl2 0.0177(4) 0.0171(4) 0.0175(4) -0.0009(3) 0.0018(3) 0.0012(3)
N1 0.0123(13) 0.0189(14) 0.0136(12) 0.0019(10) 0.0046(10) 0.0017(11)
N2 0.0107(13) 0.0178(14) 0.0140(13) 0.0008(11) 0.0020(11) 0.0009(11)

loop_
_atom_type_symbol
_atom_type_description
_atom_type_scat_dispersion_real
_atom_type_scat_dispersion_imag
_atom_type_scat_source
C C 0.0033 0.0016 'International Tables Vol C Tables 4.2.6.8 and 6.1.1.4'
H H 0.0000 0.0000 'International Tables Vol C Tables 4.2.6.8 and 6.1.1.4'
N N 0.0061 0.0033 'International Tables Vol C Tables 4.2.6.8 and 6.1.1.4'
Cl Cl 0.1484 0.1585 'International Tables Vol C Tables 4.2.6.8 and 6.1.1.4'
Pd Pd -0.9988 1.0072 'International Tables Vol C Tables 4.2.6.8 and 6.1.1.4'

loop_
_geom_angle_atom_site_label_1
_geom_angle_atom_site_label_2
_geom_angle_atom_site_label_3
_geom_angle
_geom_angle_site_symmetry_1
_geom_angle_site_symmetry_3
_geom_angle_publ_flag
N1 Pd1 N2 83.42(11) . . ?
N1 Pd1 Cl1 175.15(8) . . ?
N2 Pd1 Cl1 91.78(8) . . ?
N1 Pd1 Cl2 94.74(8) . . ?
N2 Pd1 Cl2 177.30(7) . . ?
Cl1 Pd1 Cl2 90.08(3) . . ?
N1 C1 C2 121.9(3) . . ?
N1 C1 H1 119.1 . . ?
C2 C1 H1 119.1 . . ?
C1 C2 C3 119.1(3) . . ?
C1 C2 H2 120.5 . . ?
C3 C2 H2 120.5 . . ?
C2 C3 C4 119.7(3) . . ?
C2 C3 H3 120.2 . . ?
C4 C3 H3 120.2 . . ?
C3 C4 C5 118.7(3) . . ?
C3 C4 H4 120.7 . . ?
C5 C4 H4 120.7 . . ?
N1 C5 C4 121.6(3) . . ?
N1 C5 C6 117.5(3) . . ?
C4 C5 C6 120.9(3) . . ?
C5 C6 N2 112.4(3) . . ?
C5 C6 H6A 109.1 . . ?
N2 C6 H6A 109.1 . . ?
C5 C6 H6B 109.1 . . ?
N2 C6 H6B 109.1 . . ?
H6A C6 H6B 107.9 . . ?
C12 C7 C8 121.7(3) . . ?
C12 C7 N2 120.6(3) . . ?
C8 C7 N2 117.7(3) . . ?
C9 C8 C7 118.4(3) . . ?
C9 C8 C13 119.2(3) . . ?
C7 C8 C13 122.4(3) . . ?
C10 C9 C8 120.6(3) . . ?
C10 C9 H9 119.7 . . ?
C8 C9 H9 119.7 . . ?
C11 C10 C9 120.0(3) . . ?
C11 C10 H10 120.0 . . ?
C9 C10 H10 120.0 . . ?
C10 C11 C12 121.7(3) . . ?
C10 C11 H11 119.1 . . ?
C12 C11 H11 119.1 . . ?
C11 C12 C7 117.6(3) . . ?
C11 C12 C14 118.8(3) . . ?
C7 C12 C14 123.6(3) . . ?
C8 C13 H13A 109.5 . . ?
C8 C13 H13B 109.5 . . ?
H13A C13 H13B 109.5 . . ?
C8 C13 H13C 109.5 . . ?
H13A C13 H13C 109.5 . . ?
H13B C13 H13C 109.5 . . ?
C12 C14 H14A 109.5 . . ?
C12 C14 H14B 109.5 . . ?
H14A C14 H14B 109.5 . . ?
C12 C14 H14C 109.5 . . ?
H14A C14 H14C 109.5 . . ?
H14B C14 H14C 109.5 . . ?
C5 N1 C1 119.1(3) . . ?
C5 N1 Pd1 114.4(2) . . ?
C1 N1 Pd1 126.5(2) . . ?
C7 N2 C6 114.4(2) . . ?
C7 N2 Pd1 119.0(2) . . ?
C6 N2 Pd1 109.24(19) . . ?
C7 N2 H2A 107(2) . . ?
C6 N2 H2A 104(2) . . ?
Pd1 N2 H2A 100(2) . . ?

loop_
_geom_bond_atom_site_label_1
_geom_bond_atom_site_label_2
_geom_bond_distance
_geom_bond_site_symmetry_2
_geom_bond_publ_flag
Pd1 N1 2.032(3) . ?
Pd1 N2 2.063(3) . ?
Pd1 Cl1 2.2898(8) . ?
Pd1 Cl2 2.3046(9) . ?
C1 N1 1.348(4) . ?
C1 C2 1.376(5) . ?
C1 H1 0.9500 . ?
C2 C3 1.379(5) . ?
C2 H2 0.9500 . ?
C3 C4 1.380(5) . ?
C3 H3 0.9500 . ?
C4 C5 1.391(4) . ?
C4 H4 0.9500 . ?
C5 N1 1.348(4) . ?
C5 C6 1.494(4) . ?
C6 N2 1.507(4) . ?
C6 H6A 0.9900 . ?
C6 H6B 0.9900 . ?
C7 C12 1.398(4) . ?
C7 C8 1.401(4) . ?
C7 N2 1.465(4) . ?
C8 C9 1.399(4) . ?
C8 C13 1.509(4) . ?
C9 C10 1.384(5) . ?
C9 H9 0.9500 . ?
C10 C11 1.376(5) . ?
C10 H10 0.9500 . ?
C11 C12 1.398(4) . ?
C11 H11 0.9500 . ?
C12 C14 1.508(4) . ?
C13 H13A 0.9800 . ?
C13 H13B 0.9800 . ?
C13 H13C 0.9800 . ?
C14 H14A 0.9800 . ?
C14 H14B 0.9800 . ?
C14 H14C 0.9800 . ?
N2 H2A 0.84(3) . ?

loop_
_geom_torsion_atom_site_label_1
_geom_torsion_atom_site_label_2
_geom_torsion_atom_site_label_3
_geom_torsion_atom_site_label_4
_geom_torsion
_geom_torsion_site_symmetry_1
_geom_torsion_site_symmetry_2
_geom_torsion_site_symmetry_3
_geom_torsion_site_symmetry_4
_geom_torsion_publ_flag
N1 C1 C2 C3 -1.6(5) . . . . ?
C1 C2 C3 C4 1.8(5) . . . . ?
C2 C3 C4 C5 -0.3(5) . . . . ?
C3 C4 C5 N1 -1.5(5) . . . . ?
C3 C4 C5 C6 176.4(3) . . . . ?
N1 C5 C6 N2 -17.0(4) . . . . ?
C4 C5 C6 N2 165.0(3) . . . . ?
C12 C7 C8 C9 0.7(5) . . . . ?
N2 C7 C8 C9 179.3(3) . . . . ?
C12 C7 C8 C13 -178.2(3) . . . . ?
N2 C7 C8 C13 0.5(5) . . . . ?
C7 C8 C9 C10 -1.9(5) . . . . ?
C13 C8 C9 C10 177.0(3) . . . . ?
C8 C9 C10 C11 1.1(5) . . . . ?
C9 C10 C11 C12 0.9(5) . . . . ?
C10 C11 C12 C7 -2.1(5) . . . . ?
C10 C11 C12 C14 177.2(3) . . . . ?
C8 C7 C12 C11 1.3(5) . . . . ?
N2 C7 C12 C11 -177.3(3) . . . . ?
C8 C7 C12 C14 -178.0(3) . . . . ?
N2 C7 C12 C14 3.4(5) . . . . ?
C4 C5 N1 C1 1.7(4) . . . . ?
C6 C5 N1 C1 -176.3(3) . . . . ?
C4 C5 N1 Pd1 -175.9(2) . . . . ?
C6 C5 N1 Pd1 6.1(3) . . . . ?
C2 C1 N1 C5 -0.1(5) . . . . ?
C2 C1 N1 Pd1 177.2(2) . . . . ?
N2 Pd1 N1 C5 4.1(2) . . . . ?
Cl2 Pd1 N1 C5 -173.9(2) . . . . ?
N2 Pd1 N1 C1 -173.3(3) . . . . ?
Cl2 Pd1 N1 C1 8.7(3) . . . . ?
C12 C7 N2 C6 64.0(4) . . . . ?
C8 C7 N2 C6 -114.7(3) . . . . ?
C12 C7 N2 Pd1 -67.6(3) . . . . ?
C8 C7 N2 Pd1 113.7(3) . . . . ?
C5 C6 N2 C7 -117.3(3) . . . . ?
C5 C6 N2 Pd1 18.9(3) . . . . ?
N1 Pd1 N2 C7 121.2(2) . . . . ?
Cl1 Pd1 N2 C7 -58.1(2) . . . . ?
N1 Pd1 N2 C6 -12.63(19) . . . . ?
Cl1 Pd1 N2 C6 168.04(18) . . . . ?
